data_4514736
loop_
_publ_author_name
'Zhan, Bei-Bei'
'Fan, Jun'
'Jin, Liang'
'Shi, Bing-Feng'

_publ_section_title
;
 Divergent Synthesis of Silicon-Containing Peptides via Pd-Catalyzed
 Post-Assembly \g-C(sp3)--H Silylation
;
_journal_issue 4
_journal_name_full 'ACS Catalysis'
_journal_page_first 3298
_journal_paper_doi 10.1021/acscatal.9b00544
_journal_volume 9
_journal_year 2019
_chemical_absolute_configuration ad
_chemical_formula_moiety 'C22 H37 N3 O4 Si'
_chemical_formula_sum 'C22 H37 N3 O4 Si'
_chemical_formula_weight 435.63
_space_group_crystal_system monoclinic
_space_group_IT_number 4
_space_group_name_Hall 'P 2yb'
_space_group_name_H-M_alt 'P 1 21 1'
_symmetry_space_group_name_Hall 'P 2yb'
_symmetry_space_group_name_H-M 'P 1 21 1'
_atom_sites_solution_hydrogens geom
_atom_sites_solution_primary direct
_audit_creation_date 2018-04-25
_audit_creation_method
;
Olex2 1.2
(compiled 2017.03.28 svn.r3405 for OlexSys, GUI svn.r5381)
;
_cell_angle_alpha 90
_cell_angle_beta 96.443(4)
_cell_angle_gamma 90
_cell_formula_units_Z 2
_cell_length_a 9.1154(3)
_cell_length_b 9.7854(3)
_cell_length_c 14.6304(5)
_cell_measurement_reflns_used 3884
_cell_measurement_temperature 293(2)
_cell_measurement_theta_max 66.7835
_cell_measurement_theta_min 4.5149
_cell_volume 1296.76(7)
_computing_cell_refinement
;
CrysAlisPro, Agilent Technologies,
Version 1.171.35.11 (release 16-05-2011 CrysAlis171 .NET)
(compiled May 16 2011,17:55:39)
;
_computing_data_collection
;
CrysAlisPro, Agilent Technologies,
Version 1.171.35.11 (release 16-05-2011 CrysAlis171 .NET)
(compiled May 16 2011,17:55:39)
;
_computing_data_reduction
;
CrysAlisPro, Agilent Technologies,
Version 1.171.35.11 (release 16-05-2011 CrysAlis171 .NET)
(compiled May 16 2011,17:55:39)
;
_computing_molecular_graphics 'Olex2 (Dolomanov et al., 2009)'
_computing_publication_material 'Olex2 (Dolomanov et al., 2009)'
_computing_structure_refinement 'ShelXL (Sheldrick, 2015)'
_computing_structure_solution 'ShelXS (Sheldrick, 2008)'
_diffrn_ambient_temperature 293.15
_diffrn_detector_area_resol_mean 10.3592
_diffrn_measured_fraction_theta_full 0.990
_diffrn_measured_fraction_theta_max 0.990
_diffrn_measurement_details
;
#__ type_ start__ end____ width___ exp.time_
  1 omega   90.00  116.00   1.0000    2.0000
omega____ theta____ kappa____ phi______ frames
    -       41.6938   38.0000  150.0000 26

#__ type_ start__ end____ width___ exp.time_
  2 omega    9.00   94.00   1.0000    2.0000
omega____ theta____ kappa____ phi______ frames
    -       41.6938 -125.0000  -30.0000 85

#__ type_ start__ end____ width___ exp.time_
  3 omega   18.00   86.00   1.0000    2.0000
omega____ theta____ kappa____ phi______ frames
    -       41.6938   38.0000  150.0000 68

#__ type_ start__ end____ width___ exp.time_
  4 omega   15.00  108.00   1.0000    2.0000
omega____ theta____ kappa____ phi______ frames
    -       41.6938   38.0000   60.0000 93

#__ type_ start__ end____ width___ exp.time_
  5 omega   89.00  116.00   1.0000    6.0000
omega____ theta____ kappa____ phi______ frames
    -       93.5000  -92.0000  167.0000 27

#__ type_ start__ end____ width___ exp.time_
  6 omega   23.00   76.00   1.0000    6.0000
omega____ theta____ kappa____ phi______ frames
    -       93.5000  -45.0000  150.0000 53

#__ type_ start__ end____ width___ exp.time_
  7 omega    9.00   58.00   1.0000    6.0000
omega____ theta____ kappa____ phi______ frames
    -       93.5000  -90.0000  -14.0000 49

#__ type_ start__ end____ width___ exp.time_
  8 omega    9.00   67.00   1.0000    6.0000
omega____ theta____ kappa____ phi______ frames
    -       93.5000  -92.0000  167.0000 58

#__ type_ start__ end____ width___ exp.time_
  9 omega   20.00   76.00   1.0000    6.0000
omega____ theta____ kappa____ phi______ frames
    -       93.5000  -45.0000 -120.0000 56

#__ type_ start__ end____ width___ exp.time_
 10 omega   23.00   75.00   1.0000    6.0000
omega____ theta____ kappa____ phi______ frames
    -       93.5000  -45.0000   60.0000 52

#__ type_ start__ end____ width___ exp.time_
 11 omega    7.00  175.00   1.0000    6.0000
omega____ theta____ kappa____ phi______ frames
    -       93.5000    0.0000  120.0000 168

#__ type_ start__ end____ width___ exp.time_
 12 omega   21.00   74.00   1.0000    6.0000
omega____ theta____ kappa____ phi______ frames
    -       93.5000  -45.0000  -30.0000 53

#__ type_ start__ end____ width___ exp.time_
 13 omega   78.00  112.00   1.0000    6.0000
omega____ theta____ kappa____ phi______ frames
    -       93.5000  -90.0000  -14.0000 34

#__ type_ start__ end____ width___ exp.time_
 14 omega   24.00  131.00   1.0000    6.0000
omega____ theta____ kappa____ phi______ frames
    -       93.5000  -92.0000 -111.0000 107

#__ type_ start__ end____ width___ exp.time_
 15 omega   33.00   58.00   1.0000    6.0000
omega____ theta____ kappa____ phi______ frames
    -       93.5000  -45.0000  -60.0000 25

#__ type_ start__ end____ width___ exp.time_
 16 omega   28.00  128.00   1.0000    6.0000
omega____ theta____ kappa____ phi______ frames
    -       93.5000  -93.0000   81.0000 100
;
_diffrn_measurement_device_type 'Xcalibur, Atlas, Gemini ultra'
_diffrn_measurement_method '\w scans'
_diffrn_orient_matrix_UB_11 0.0023834000
_diffrn_orient_matrix_UB_12 0.1549894000
_diffrn_orient_matrix_UB_13 -0.0179866000
_diffrn_orient_matrix_UB_21 -0.1300410000
_diffrn_orient_matrix_UB_22 -0.0155417000
_diffrn_orient_matrix_UB_23 -0.0760284000
_diffrn_orient_matrix_UB_31 -0.1092151000
_diffrn_orient_matrix_UB_32 0.0221578000
_diffrn_orient_matrix_UB_33 0.0718880000
_diffrn_radiation_monochromator mirror
_diffrn_radiation_type CuK\a
_diffrn_radiation_wavelength 1.54184
_diffrn_reflns_av_R_equivalents 0.0397
_diffrn_reflns_av_unetI/netI 0.0373
_diffrn_reflns_Laue_measured_fraction_full 0.990
_diffrn_reflns_Laue_measured_fraction_max 0.990
_diffrn_reflns_limit_h_max 9
_diffrn_reflns_limit_h_min -10
_diffrn_reflns_limit_k_max 11
_diffrn_reflns_limit_k_min -11
_diffrn_reflns_limit_l_max 17
_diffrn_reflns_limit_l_min -9
_diffrn_reflns_number 8634
_diffrn_reflns_point_group_measured_fraction_full 0.976
_diffrn_reflns_point_group_measured_fraction_max 0.976
_diffrn_reflns_theta_full 66.895
_diffrn_reflns_theta_max 66.895
_diffrn_reflns_theta_min 4.882
_diffrn_source 'Enhance Ultra (Cu) X-ray Source'
_exptl_absorpt_coefficient_mu 1.034
_exptl_absorpt_correction_T_max 1.00000
_exptl_absorpt_correction_T_min 0.66762
_exptl_absorpt_correction_type multi-scan
_exptl_absorpt_process_details
;
CrysAlisPro, Agilent Technologies,
Version 1.171.35.11 (release 16-05-2011 CrysAlis171 .NET)
(compiled May 16 2011,17:55:39)
Empirical absorption correction using spherical harmonics,
 implemented in SCALE3 ABSPACK scaling algorithm.
;
_exptl_crystal_colour 'light yellow'
_exptl_crystal_colour_modifier light
_exptl_crystal_colour_primary yellow
_exptl_crystal_density_diffrn 1.116
_exptl_crystal_description block
_exptl_crystal_F_000 472
_exptl_crystal_size_max 0.48
_exptl_crystal_size_mid 0.46
_exptl_crystal_size_min 0.38
_refine_diff_density_max 0.131
_refine_diff_density_min -0.302
_refine_diff_density_rms 0.046
_refine_ls_abs_structure_details
;
 Flack x determined using 1598 quotients [(I+)-(I-)]/[(I+)+(I-)]
 (Parsons, Flack and Wagner, Acta Cryst. B69 (2013) 249-259).
;
_refine_ls_abs_structure_Flack 0.00(4)
_refine_ls_extinction_method none
_refine_ls_goodness_of_fit_ref 1.039
_refine_ls_hydrogen_treatment constr
_refine_ls_matrix_type full
_refine_ls_number_parameters 279
_refine_ls_number_reflns 4503
_refine_ls_number_restraints 1
_refine_ls_restrained_S_all 1.039
_refine_ls_R_factor_all 0.0593
_refine_ls_R_factor_gt 0.0526
_refine_ls_shift/su_max 0.000
_refine_ls_shift/su_mean 0.000
_refine_ls_structure_factor_coef Fsqd
_refine_ls_weighting_details 'w=1/[\s^2^(Fo^2^)+(0.0919P)^2^+0.0682P] where P=(Fo^2^+2Fc^2^)/3'
_refine_ls_weighting_scheme calc
_refine_ls_wR_factor_gt 0.1367
_refine_ls_wR_factor_ref 0.1478
_reflns_Friedel_coverage 0.852
_reflns_Friedel_fraction_full 0.960
_reflns_Friedel_fraction_max 0.960
_reflns_number_gt 3949
_reflns_number_total 4503
_reflns_threshold_expression 'I > 2\s(I)'
_cod_data_source_file cs9b00544_si_003.cif
_cod_data_source_block 180425_zbb_7_16_6
_cod_original_cell_volume 1296.75(8)
_cod_database_code 4514736
_shelx_shelxl_version_number 2016/6
_chemical_oxdiff_formula 'c h n o'
_shelx_space_group_comment
;
The symmetry employed for this shelxl refinement is uniquely defined
by the following loop, which should always be used as a source of
symmetry information in preference to the above space-group names.
They are only intended as comments.
;
_shelx_estimated_absorpt_t_max 0.695
_shelx_estimated_absorpt_t_min 0.637
_reflns_odcompleteness_completeness 99.96
_reflns_odcompleteness_iscentric 1
_reflns_odcompleteness_theta 64.99
_olex2_refinement_description
;
1. Fixed Uiso
 At 1.2 times of:
  All C(H) groups, {H11A,H11B,H11C} of C11, {H10A,H10B,H10C} of C10, All C(H,
  H) groups, All N(H) groups
 At 1.5 times of:
  {H14A,H14B,H14C} of C14, {H12A,H12B,H12C} of C12, {H18A,H18B,H18C} of C18,
  {H20A,H20B,H20C} of C20, {H21A,H21B,H21C} of C21, {H22A,H22B,H22C} of C22
2.a Ternary CH refined with riding coordinates:
 C7(H7), C8(H8), C16(H16)
2.b Secondary CH2 refined with riding coordinates:
 C9(H9A,H9B), C13(H13A,H13B)
2.c Aromatic/amide H refined with riding coordinates:
 N2(H2), N3(H3), C1(H1), C2(H2A), C3(H3A), C4(H4)
2.d Idealised Me refined as rotating group:
 C10(H10A,H10B,H10C), C11(H11A,H11B,H11C), C12(H12A,H12B,H12C), C14(H14A,H14B,
 H14C), C18(H18A,H18B,H18C), C20(H20A,H20B,H20C), C21(H21A,H21B,H21C), C22(H22A,
 H22B,H22C)
;
_olex2_submission_special_instructions 'No special instructions were received'

loop_
_space_group_symop_operation_xyz
'x, y, z'
'-x, y+1/2, -z'

loop_
_atom_site_label
_atom_site_type_symbol
_atom_site_fract_x
_atom_site_fract_y
_atom_site_fract_z
_atom_site_U_iso_or_equiv
_atom_site_adp_type
_atom_site_occupancy
_atom_site_site_symmetry_order
_atom_site_calc_flag
_atom_site_refinement_flags_posn
Si1 Si 0.77702(13) 0.91887(12) 0.55939(7) 0.0665(3) Uani 1 1 d .
O1 O 0.1584(4) 0.7230(4) 0.7607(3) 0.1110(15) Uani 1 1 d .
O2 O 0.6231(4) 0.7653(3) 0.8582(2) 0.0788(9) Uani 1 1 d .
O3 O 0.7169(5) 0.3991(8) 0.6920(3) 0.140(2) Uani 1 1 d .
O4 O 0.8756(4) 0.4399(5) 0.8136(3) 0.1123(14) Uani 1 1 d .
N1 N 0.1935(4) 1.0210(3) 0.8983(2) 0.0634(8) Uani 1 1 d .
N2 N 0.3410(3) 0.8775(3) 0.7822(2) 0.0557(7) Uani 1 1 d .
H2 H 0.368125 0.955009 0.806141 0.067 Uiso 1 1 calc R
N3 N 0.5348(3) 0.5816(3) 0.7774(2) 0.0554(7) Uani 1 1 d .
H3 H 0.471802 0.552807 0.733416 0.066 Uiso 1 1 calc R
C1 C 0.1201(5) 1.0933(5) 0.9554(3) 0.0751(11) Uani 1 1 d .
H1 H 0.167543 1.167597 0.985262 0.090 Uiso 1 1 calc R
C2 C -0.0221(5) 1.0645(6) 0.9728(3) 0.0788(12) Uani 1 1 d .
H2A H -0.068489 1.116997 1.014074 0.095 Uiso 1 1 calc R
C3 C -0.0936(5) 0.9561(5) 0.9276(3) 0.0743(12) Uani 1 1 d .
H3A H -0.190902 0.936046 0.936016 0.089 Uiso 1 1 calc R
C4 C -0.0194(4) 0.8781(5) 0.8701(3) 0.0664(10) Uani 1 1 d .
H4 H -0.064412 0.802650 0.840261 0.080 Uiso 1 1 calc R
C5 C 0.1237(4) 0.9136(4) 0.8572(2) 0.0547(8) Uani 1 1 d .
C6 C 0.2083(4) 0.8286(4) 0.7956(3) 0.0602(9) Uani 1 1 d .
C7 C 0.4414(4) 0.8053(4) 0.7289(2) 0.0505(8) Uani 1 1 d .
H7 H 0.383200 0.745814 0.684697 0.061 Uiso 1 1 calc R
C8 C 0.5304(4) 0.9047(4) 0.6753(2) 0.0555(8) Uani 1 1 d .
H8 H 0.589076 0.962015 0.720553 0.067 Uiso 1 1 calc R
C9 C 0.6396(4) 0.8244(4) 0.6223(3) 0.0610(9) Uani 1 1 d .
H9A H 0.581635 0.767148 0.577772 0.073 Uiso 1 1 calc R
H9B H 0.694823 0.763730 0.665890 0.073 Uiso 1 1 calc R
C10 C 0.6939(8) 0.9941(8) 0.4486(4) 0.109(2) Uani 1 1 d .
H10A H 0.638336 0.925239 0.413002 0.131 Uiso 1 1 calc GR
H10B H 0.770805 1.027752 0.414885 0.131 Uiso 1 1 calc GR
H10C H 0.629544 1.067944 0.460780 0.131 Uiso 1 1 calc GR
C11 C 0.8665(8) 1.0562(8) 0.6336(4) 0.1066(19) Uani 1 1 d .
H11A H 0.936965 1.103444 0.601097 0.128 Uiso 1 1 calc GR
H11B H 0.915921 1.016602 0.688722 0.128 Uiso 1 1 calc GR
H11C H 0.792810 1.119384 0.649352 0.128 Uiso 1 1 calc GR
C12 C 0.9165(7) 0.7897(8) 0.5334(6) 0.121(2) Uani 1 1 d .
H12A H 0.963599 0.752229 0.589811 0.182 Uiso 1 1 calc GR
H12B H 0.989227 0.832527 0.500250 0.182 Uiso 1 1 calc GR
H12C H 0.868571 0.717892 0.496606 0.182 Uiso 1 1 calc GR
C13 C 0.4299(6) 0.9996(5) 0.6135(3) 0.0753(12) Uani 1 1 d .
H13A H 0.368481 1.050446 0.651569 0.090 Uiso 1 1 calc R
H13B H 0.490958 1.065054 0.585308 0.090 Uiso 1 1 calc R
C14 C 0.3307(7) 0.9280(8) 0.5380(4) 0.1023(16) Uani 1 1 d .
H14A H 0.273523 0.994689 0.501429 0.154 Uiso 1 1 calc GR
H14B H 0.265569 0.866717 0.565148 0.154 Uiso 1 1 calc GR
H14C H 0.390134 0.877213 0.499797 0.154 Uiso 1 1 calc GR
C15 C 0.5423(4) 0.7162(3) 0.7940(2) 0.0497(8) Uani 1 1 d .
C16 C 0.6272(5) 0.4823(4) 0.8294(3) 0.0589(9) Uani 1 1 d .
H16 H 0.679507 0.529344 0.882536 0.071 Uiso 1 1 calc R
C17 C 0.7406(5) 0.4345(5) 0.7692(3) 0.0743(11) Uani 1 1 d .
C18 C 0.9956(8) 0.4012(11) 0.7604(8) 0.158(4) Uani 1 1 d .
H18A H 0.977422 0.438726 0.699544 0.238 Uiso 1 1 calc GR
H18B H 1.000925 0.303430 0.756694 0.238 Uiso 1 1 calc GR
H18C H 1.087312 0.436137 0.789990 0.238 Uiso 1 1 calc GR
C19 C 0.5360(6) 0.3653(4) 0.8661(3) 0.0716(11) Uani 1 1 d .
C20 C 0.6423(9) 0.2611(7) 0.9145(5) 0.113(2) Uani 1 1 d .
H20A H 0.698631 0.219259 0.870434 0.170 Uiso 1 1 calc GR
H20B H 0.587288 0.192283 0.942676 0.170 Uiso 1 1 calc GR
H20C H 0.707888 0.306261 0.960873 0.170 Uiso 1 1 calc GR
C21 C 0.4429(8) 0.4258(8) 0.9348(4) 0.1090(19) Uani 1 1 d .
H21A H 0.505768 0.467975 0.983865 0.163 Uiso 1 1 calc GR
H21B H 0.386027 0.354844 0.959354 0.163 Uiso 1 1 calc GR
H21C H 0.377509 0.493163 0.904952 0.163 Uiso 1 1 calc GR
C22 C 0.4377(8) 0.2946(6) 0.7886(5) 0.1042(19) Uani 1 1 d .
H22A H 0.375172 0.361083 0.755404 0.156 Uiso 1 1 calc GR
H22B H 0.377761 0.227055 0.814262 0.156 Uiso 1 1 calc GR
H22C H 0.498296 0.251226 0.747513 0.156 Uiso 1 1 calc GR

loop_
_atom_site_aniso_label
_atom_site_aniso_U_11
_atom_site_aniso_U_22
_atom_site_aniso_U_33
_atom_site_aniso_U_23
_atom_site_aniso_U_13
_atom_site_aniso_U_12
Si1 0.0735(7) 0.0658(6) 0.0630(6) 0.0053(5) 0.0201(5) -0.0060(6)
O1 0.095(2) 0.098(3) 0.149(4) -0.062(3) 0.054(2) -0.047(2)
O2 0.098(2) 0.0575(15) 0.0741(18) -0.0107(14) -0.0194(16) -0.0078(15)
O3 0.117(3) 0.230(7) 0.074(2) -0.034(3) 0.014(2) 0.052(4)
O4 0.0673(19) 0.126(3) 0.144(3) -0.041(3) 0.012(2) 0.000(2)
N1 0.0581(17) 0.0554(18) 0.078(2) -0.0077(16) 0.0120(15) -0.0005(14)
N2 0.0547(16) 0.0483(16) 0.0658(17) -0.0086(13) 0.0147(13) -0.0062(12)
N3 0.0634(17) 0.0409(15) 0.0592(17) -0.0030(13) -0.0051(13) -0.0030(13)
C1 0.069(2) 0.071(3) 0.088(3) -0.015(2) 0.018(2) 0.003(2)
C2 0.070(3) 0.083(3) 0.086(3) -0.006(2) 0.022(2) 0.014(2)
C3 0.053(2) 0.091(3) 0.081(3) 0.005(2) 0.020(2) -0.001(2)
C4 0.056(2) 0.072(2) 0.073(2) 0.001(2) 0.0136(18) -0.0112(18)
C5 0.0543(17) 0.0548(18) 0.0560(17) 0.0052(17) 0.0099(14) -0.0035(17)
C6 0.058(2) 0.056(2) 0.068(2) -0.0041(18) 0.0130(17) -0.0093(17)
C7 0.0543(18) 0.0453(17) 0.0527(18) -0.0057(14) 0.0094(14) -0.0030(14)
C8 0.064(2) 0.0468(18) 0.0573(18) 0.0016(16) 0.0158(15) 0.0020(17)
C9 0.070(2) 0.0510(19) 0.065(2) 0.0047(16) 0.0202(18) 0.0038(18)
C10 0.125(5) 0.131(5) 0.076(3) 0.024(3) 0.026(3) -0.011(4)
C11 0.120(5) 0.102(4) 0.098(4) 0.005(3) 0.016(3) -0.042(4)
C12 0.102(4) 0.111(5) 0.164(6) -0.004(5) 0.070(4) 0.004(4)
C13 0.091(3) 0.059(2) 0.078(3) 0.013(2) 0.018(2) 0.018(2)
C14 0.096(3) 0.114(4) 0.092(3) 0.017(4) -0.011(3) 0.018(4)
C15 0.0553(18) 0.0426(17) 0.0525(18) -0.0056(14) 0.0117(15) -0.0063(14)
C16 0.069(2) 0.0514(19) 0.0548(18) 0.0006(16) 0.0019(16) 0.0035(17)
C17 0.074(3) 0.072(3) 0.078(3) 0.000(2) 0.012(2) 0.014(2)
C18 0.081(4) 0.152(7) 0.252(10) -0.050(7) 0.061(5) -0.004(5)
C19 0.095(3) 0.055(2) 0.067(2) 0.0116(19) 0.017(2) 0.003(2)
C20 0.142(5) 0.082(4) 0.116(4) 0.043(3) 0.012(4) 0.022(4)
C21 0.133(5) 0.108(4) 0.095(3) 0.015(4) 0.052(3) 0.004(4)
C22 0.131(5) 0.063(3) 0.117(4) 0.001(3) 0.007(4) -0.037(3)

loop_
_atom_type_symbol
_atom_type_description
_atom_type_scat_dispersion_real
_atom_type_scat_dispersion_imag
_atom_type_scat_source
C C 0.0181 0.0091 'International Tables Vol C Tables 4.2.6.8 and 6.1.1.4'
H H 0.0000 0.0000 'International Tables Vol C Tables 4.2.6.8 and 6.1.1.4'
N N 0.0311 0.0180 'International Tables Vol C Tables 4.2.6.8 and 6.1.1.4'
O O 0.0492 0.0322 'International Tables Vol C Tables 4.2.6.8 and 6.1.1.4'
Si Si 0.2541 0.3302 'International Tables Vol C Tables 4.2.6.8 and 6.1.1.4'

loop_
_geom_angle_atom_site_label_1
_geom_angle_atom_site_label_2
_geom_angle_atom_site_label_3
_geom_angle
C10 Si1 C9 113.1(3)
C11 Si1 C9 110.0(2)
C11 Si1 C10 109.4(3)
C11 Si1 C12 110.2(4)
C12 Si1 C9 105.9(3)
C12 Si1 C10 108.1(4)
C17 O4 C18 115.9(6)
C1 N1 C5 116.9(3)
C6 N2 H2 118.6
C6 N2 C7 122.7(3)
C7 N2 H2 118.6
C15 N3 H3 118.3
C15 N3 C16 123.4(3)
C16 N3 H3 118.3
N1 C1 H1 118.1
N1 C1 C2 123.9(5)
C2 C1 H1 118.1
C1 C2 H2A 120.9
C3 C2 C1 118.3(4)
C3 C2 H2A 120.9
C2 C3 H3A 120.5
C4 C3 C2 119.0(4)
C4 C3 H3A 120.5
C3 C4 H4 120.6
C3 C4 C5 118.8(4)
C5 C4 H4 120.6
N1 C5 C4 123.0(4)
N1 C5 C6 117.1(3)
C4 C5 C6 119.9(4)
O1 C6 N2 122.9(4)
O1 C6 C5 121.9(3)
N2 C6 C5 115.1(3)
N2 C7 H7 108.5
N2 C7 C8 111.5(3)
N2 C7 C15 108.4(3)
C8 C7 H7 108.5
C15 C7 H7 108.5
C15 C7 C8 111.4(3)
C7 C8 H8 107.3
C7 C8 C9 110.0(3)
C9 C8 H8 107.3
C13 C8 C7 111.8(3)
C13 C8 H8 107.3
C13 C8 C9 113.0(3)
Si1 C9 H9A 107.3
Si1 C9 H9B 107.3
C8 C9 Si1 119.9(3)
C8 C9 H9A 107.3
C8 C9 H9B 107.3
H9A C9 H9B 106.9
Si1 C10 H10A 109.5
Si1 C10 H10B 109.5
Si1 C10 H10C 109.5
H10A C10 H10B 109.5
H10A C10 H10C 109.5
H10B C10 H10C 109.5
Si1 C11 H11A 109.5
Si1 C11 H11B 109.5
Si1 C11 H11C 109.5
H11A C11 H11B 109.5
H11A C11 H11C 109.5
H11B C11 H11C 109.5
Si1 C12 H12A 109.5
Si1 C12 H12B 109.5
Si1 C12 H12C 109.5
H12A C12 H12B 109.5
H12A C12 H12C 109.5
H12B C12 H12C 109.5
C8 C13 H13A 108.6
C8 C13 H13B 108.6
H13A C13 H13B 107.6
C14 C13 C8 114.7(4)
C14 C13 H13A 108.6
C14 C13 H13B 108.6
C13 C14 H14A 109.5
C13 C14 H14B 109.5
C13 C14 H14C 109.5
H14A C14 H14B 109.5
H14A C14 H14C 109.5
H14B C14 H14C 109.5
O2 C15 N3 122.6(3)
O2 C15 C7 121.7(3)
N3 C15 C7 115.7(3)
N3 C16 H16 107.8
N3 C16 C17 107.3(3)
N3 C16 C19 112.1(3)
C17 C16 H16 107.8
C17 C16 C19 113.8(4)
C19 C16 H16 107.8
O3 C17 O4 122.8(4)
O3 C17 C16 126.0(4)
O4 C17 C16 111.1(4)
O4 C18 H18A 109.5
O4 C18 H18B 109.5
O4 C18 H18C 109.5
H18A C18 H18B 109.5
H18A C18 H18C 109.5
H18B C18 H18C 109.5
C20 C19 C16 108.6(4)
C20 C19 C22 109.3(5)
C21 C19 C16 107.8(4)
C21 C19 C20 109.2(5)
C21 C19 C22 110.2(5)
C22 C19 C16 111.8(4)
C19 C20 H20A 109.5
C19 C20 H20B 109.5
C19 C20 H20C 109.5
H20A C20 H20B 109.5
H20A C20 H20C 109.5
H20B C20 H20C 109.5
C19 C21 H21A 109.5
C19 C21 H21B 109.5
C19 C21 H21C 109.5
H21A C21 H21B 109.5
H21A C21 H21C 109.5
H21B C21 H21C 109.5
C19 C22 H22A 109.5
C19 C22 H22B 109.5
C19 C22 H22C 109.5
H22A C22 H22B 109.5
H22A C22 H22C 109.5
H22B C22 H22C 109.5

loop_
_geom_bond_atom_site_label_1
_geom_bond_atom_site_label_2
_geom_bond_distance
Si1 C9 1.879(4)
Si1 C10 1.862(6)
Si1 C11 1.857(7)
Si1 C12 1.862(6)
O1 C6 1.218(5)
O2 C15 1.225(4)
O3 C17 1.178(6)
O4 C17 1.327(6)
O4 C18 1.462(8)
N1 C1 1.331(5)
N1 C5 1.336(5)
N2 H2 0.8600
N2 C6 1.336(5)
N2 C7 1.451(5)
N3 H3 0.8600
N3 C15 1.340(4)
N3 C16 1.445(5)
C1 H1 0.9300
C1 C2 1.378(7)
C2 H2A 0.9300
C2 C3 1.374(7)
C3 H3A 0.9300
C3 C4 1.370(7)
C4 H4 0.9300
C4 C5 1.383(5)
C5 C6 1.502(5)
C7 H7 0.9800
C7 C8 1.537(5)
C7 C15 1.523(5)
C8 H8 0.9800
C8 C9 1.543(5)
C8 C13 1.528(6)
C9 H9A 0.9700
C9 H9B 0.9700
C10 H10A 0.9600
C10 H10B 0.9600
C10 H10C 0.9600
C11 H11A 0.9600
C11 H11B 0.9600
C11 H11C 0.9600
C12 H12A 0.9600
C12 H12B 0.9600
C12 H12C 0.9600
C13 H13A 0.9700
C13 H13B 0.9700
C13 C14 1.519(8)
C14 H14A 0.9600
C14 H14B 0.9600
C14 H14C 0.9600
C16 H16 0.9800
C16 C17 1.506(6)
C16 C19 1.546(6)
C18 H18A 0.9600
C18 H18B 0.9600
C18 H18C 0.9600
C19 C20 1.525(7)
C19 C21 1.508(7)
C19 C22 1.530(8)
C20 H20A 0.9600
C20 H20B 0.9600
C20 H20C 0.9600
C21 H21A 0.9600
C21 H21B 0.9600
C21 H21C 0.9600
C22 H22A 0.9600
C22 H22B 0.9600
C22 H22C 0.9600
